data_8102386
loop_
_publ_author_name
'Qiao-Chu Zhang'
'Xi-Yuan Yan'
'Mu-Wang Chen'

_publ_section_title
;
 Crystal structure of
 bis(2,2'-bipyridyl-N,N')-(2,2'-diphenyldicarboxylato-O,O')cobalt(II)
 dihydrate, Co(C10H8N2)2(C14H8O4) &#x00B7; 2H2O
;
_journal_issue 2
_journal_name_full 'Zeitschrift f\"ur Kristallographie - New Crystal Structures'
_journal_page_first 174
_journal_volume 224
_journal_year 2009
_chemical_formula_moiety 'C34 H28 Co N4 O6'
_chemical_formula_sum 'C34 H28 Co N4 O6'
_chemical_formula_weight 647.53
_space_group_IT_number 15
_symmetry_cell_setting monoclinic
_symmetry_space_group_name_Hall '-C 2yc'
_symmetry_space_group_name_H-M 'C 1 2/c 1'
_atom_sites_solution_hydrogens geom
_atom_sites_solution_primary direct
_atom_sites_solution_secondary difmap
_audit_creation_method SHELXL-97
_cell_angle_alpha 90.00
_cell_angle_beta 107.665(2)
_cell_angle_gamma 90.00
_cell_formula_units_Z 8
_cell_length_a 38.838(6)
_cell_length_b 8.0227(12)
_cell_length_c 20.319(3)
_cell_measurement_reflns_used 2059
_cell_measurement_temperature 298(2)
_cell_measurement_theta_max 21.213
_cell_measurement_theta_min 2.530
_cell_volume 6032.6(16)
_computing_cell_refinement 'SAINT (Bruker, 2002)'
_computing_data_collection 'SMART (Bruker, 2002)'
_computing_data_reduction SAINT
_computing_molecular_graphics 'SHELXTL(Bruker, 2002)'
_computing_publication_material 'SHELXL-97 '
_computing_structure_refinement 'SHELXL-97 (Sheldrick, 1997)'
_computing_structure_solution 'SHELXS-97 (Sheldrick, 1997)'
_diffrn_ambient_temperature 298(2)
_diffrn_measured_fraction_theta_full 0.999
_diffrn_measured_fraction_theta_max 0.999
_diffrn_measurement_device_type 'Bruker APEX area-detector diffractometer'
_diffrn_measurement_method '\f and \w scans'
_diffrn_radiation_monochromator graphite
_diffrn_radiation_source 'fine-focus sealed tube'
_diffrn_radiation_type MoK\a
_diffrn_radiation_wavelength 0.71073
_diffrn_reflns_av_R_equivalents 0.1789
_diffrn_reflns_av_sigmaI/netI 0.1549
_diffrn_reflns_limit_h_max 40
_diffrn_reflns_limit_h_min -46
_diffrn_reflns_limit_k_max 9
_diffrn_reflns_limit_k_min -8
_diffrn_reflns_limit_l_max 24
_diffrn_reflns_limit_l_min -24
_diffrn_reflns_number 15421
_diffrn_reflns_theta_full 25.02
_diffrn_reflns_theta_max 25.02
_diffrn_reflns_theta_min 1.10
_diffrn_standards_number 0
_exptl_absorpt_coefficient_mu 0.622
_exptl_absorpt_correction_T_max 0.8600
_exptl_absorpt_correction_T_min 0.8257
_exptl_absorpt_correction_type multi-scan
_exptl_absorpt_process_details 'SADABS (Bruker, 2002)'
_exptl_crystal_colour colorless
_exptl_crystal_density_diffrn 1.426
_exptl_crystal_density_method 'not measured'
_exptl_crystal_description block
_exptl_crystal_F_000 2680
_exptl_crystal_size_max 0.32
_exptl_crystal_size_mid 0.31
_exptl_crystal_size_min 0.25
_refine_diff_density_max 0.619
_refine_diff_density_min -0.954
_refine_diff_density_rms 0.085
_refine_ls_extinction_method none
_refine_ls_goodness_of_fit_ref 0.859
_refine_ls_hydrogen_treatment mixed
_refine_ls_matrix_type full
_refine_ls_number_parameters 408
_refine_ls_number_reflns 5326
_refine_ls_number_restraints 6
_refine_ls_restrained_S_all 0.859
_refine_ls_R_factor_all 0.0949
_refine_ls_R_factor_gt 0.0573
_refine_ls_shift/su_max 0.014
_refine_ls_shift/su_mean 0.000
_refine_ls_structure_factor_coef Fsqd
_refine_ls_weighting_details 'calc w=1/[\s^2^(Fo^2^)+(0.0588P)^2^+0.0000P] where P=(Fo^2^+2Fc^2^)/3'
_refine_ls_weighting_scheme calc
_refine_ls_wR_factor_gt 0.1269
_refine_ls_wR_factor_ref 0.1609
_reflns_number_gt 3108
_reflns_number_total 5326
_reflns_threshold_expression I>2\s(I)
_cod_data_source_file 1267-2478.cff
_cod_data_source_block ljl
_cod_original_sg_symbol_H-M 'C 2/c'
_cod_database_code 8102386

loop_
_symmetry_equiv_pos_as_xyz
'x, y, z'
'-x, y, -z+1/2'
'x+1/2, y+1/2, z'
'-x+1/2, y+1/2, -z+1/2'
'-x, -y, -z'
'x, -y, z-1/2'
'-x+1/2, -y+1/2, -z'
'x+1/2, -y+1/2, z-1/2'

loop_
_atom_site_label
_atom_site_type_symbol
_atom_site_fract_x
_atom_site_fract_y
_atom_site_fract_z
_atom_site_U_iso_or_equiv
_atom_site_adp_type
_atom_site_occupancy
_atom_site_symmetry_multiplicity
_atom_site_calc_flag
_atom_site_refinement_flags
_atom_site_disorder_assembly
_atom_site_disorder_group
Co1 Co 0.140437(16) 0.68282(7) 0.21715(3) 0.0305(2) Uani 1 1 d . . .
O1 O 0.10897(8) 0.8263(3) 0.26102(15) 0.0384(8) Uani 1 1 d . . .
O2 O 0.05343(10) 0.8756(4) 0.2649(2) 0.0643(11) Uani 1 1 d . . .
O3 O 0.17179(8) 0.5412(3) 0.29716(15) 0.0382(8) Uani 1 1 d . . .
O4 O 0.21444(9) 0.4630(4) 0.39153(16) 0.0506(9) Uani 1 1 d . . .
N1 N 0.17708(10) 0.8835(4) 0.22763(17) 0.0326(8) Uani 1 1 d . . .
N2 N 0.17291(10) 0.6102(4) 0.15336(17) 0.0328(9) Uani 1 1 d . . .
N3 N 0.10192(10) 0.7768(4) 0.12230(17) 0.0359(9) Uani 1 1 d . . .
N4 N 0.10191(10) 0.4888(4) 0.18528(19) 0.0352(9) Uani 1 1 d . . .
C1 C 0.08144(13) 0.7904(6) 0.2801(2) 0.0381(11) Uani 1 1 d . . .
C2 C 0.08321(12) 0.6343(5) 0.3212(2) 0.0349(11) Uani 1 1 d . . .
C3 C 0.05456(13) 0.5231(6) 0.3037(3) 0.0470(13) Uani 1 1 d . . .
H3 H 0.0336 0.5510 0.2689 0.056 Uiso 1 1 calc R . .
C4 C 0.05669(15) 0.3710(7) 0.3371(3) 0.0575(15) Uani 1 1 d . . .
H4A H 0.0372 0.2981 0.3253 0.069 Uiso 1 1 calc R . .
C5 C 0.08779(16) 0.3292(6) 0.3876(3) 0.0576(15) Uani 1 1 d . . .
H5 H 0.0897 0.2255 0.4089 0.069 Uiso 1 1 calc R . .
C6 C 0.11637(14) 0.4402(6) 0.4072(3) 0.0456(12) Uani 1 1 d . . .
H6 H 0.1371 0.4114 0.4426 0.055 Uiso 1 1 calc R . .
C7 C 0.11466(12) 0.5948(5) 0.3747(2) 0.0338(10) Uani 1 1 d . . .
C8 C 0.14382(12) 0.7203(5) 0.4015(2) 0.0324(10) Uani 1 1 d . . .
C9 C 0.13587(14) 0.8608(5) 0.4340(2) 0.0428(12) Uani 1 1 d . . .
H9 H 0.1124 0.8765 0.4355 0.051 Uiso 1 1 calc R . .
C10 C 0.16167(15) 0.9769(6) 0.4639(3) 0.0550(14) Uani 1 1 d . . .
H10 H 0.1556 1.0712 0.4847 0.066 Uiso 1 1 calc R . .
C11 C 0.19715(15) 0.9525(6) 0.4630(3) 0.0558(14) Uani 1 1 d . . .
H11 H 0.2150 1.0292 0.4841 0.067 Uiso 1 1 calc R . .
C12 C 0.20542(13) 0.8142(6) 0.4308(2) 0.0423(12) Uani 1 1 d . . .
H12 H 0.2291 0.7983 0.4303 0.051 Uiso 1 1 calc R . .
C13 C 0.17924(11) 0.6981(5) 0.3990(2) 0.0302(10) Uani 1 1 d . . .
C14 C 0.18920(12) 0.5553(5) 0.3603(2) 0.0320(10) Uani 1 1 d . . .
C15 C 0.17867(13) 1.0171(5) 0.2677(2) 0.0426(12) Uani 1 1 d . . .
H15 H 0.1646 1.0186 0.2975 0.051 Uiso 1 1 calc R . .
C16 C 0.20036(15) 1.1534(6) 0.2667(3) 0.0538(14) Uani 1 1 d . . .
H16 H 0.2004 1.2459 0.2943 0.065 Uiso 1 1 calc R . .
C17 C 0.22170(14) 1.1490(6) 0.2243(3) 0.0523(14) Uani 1 1 d . . .
H17 H 0.2366 1.2388 0.2229 0.063 Uiso 1 1 calc R . .
C18 C 0.22108(13) 1.0118(6) 0.1835(3) 0.0447(12) Uani 1 1 d . . .
H18 H 0.2356 1.0075 0.1547 0.054 Uiso 1 1 calc R . .
C19 C 0.19867(12) 0.8807(5) 0.1859(2) 0.0332(10) Uani 1 1 d . . .
C20 C 0.19591(12) 0.7276(5) 0.1442(2) 0.0318(10) Uani 1 1 d . . .
C21 C 0.21570(12) 0.7007(6) 0.0983(2) 0.0400(11) Uani 1 1 d . . .
H21 H 0.2321 0.7804 0.0930 0.048 Uiso 1 1 calc R . .
C22 C 0.21078(13) 0.5549(6) 0.0608(2) 0.0458(13) Uani 1 1 d . . .
H22 H 0.2229 0.5382 0.0282 0.055 Uiso 1 1 calc R . .
C23 C 0.18808(14) 0.4344(6) 0.0716(2) 0.0463(13) Uani 1 1 d . . .
H23 H 0.1851 0.3335 0.0479 0.056 Uiso 1 1 calc R . .
C24 C 0.16980(13) 0.4676(6) 0.1185(2) 0.0431(12) Uani 1 1 d . . .
H24 H 0.1545 0.3861 0.1263 0.052 Uiso 1 1 calc R . .
C25 C 0.10292(14) 0.9253(6) 0.0927(3) 0.0482(13) Uani 1 1 d . . .
H25 H 0.1234 0.9909 0.1103 0.058 Uiso 1 1 calc R . .
C26 C 0.07579(16) 0.9862(7) 0.0385(3) 0.0560(15) Uani 1 1 d . . .
H26 H 0.0777 1.0904 0.0198 0.067 Uiso 1 1 calc R . .
C27 C 0.04599(17) 0.8903(8) 0.0126(3) 0.0679(17) Uani 1 1 d . . .
H27 H 0.0272 0.9272 -0.0250 0.081 Uiso 1 1 calc R . .
C28 C 0.04381(15) 0.7386(8) 0.0421(3) 0.0616(15) Uani 1 1 d . . .
H28 H 0.0232 0.6732 0.0253 0.074 Uiso 1 1 calc R . .
C29 C 0.07229(13) 0.6830(6) 0.0968(2) 0.0393(11) Uani 1 1 d . . .
C30 C 0.07227(13) 0.5225(6) 0.1331(2) 0.0394(11) Uani 1 1 d . . .
C31 C 0.04367(15) 0.4117(7) 0.1135(3) 0.0615(15) Uani 1 1 d . . .
H31 H 0.0228 0.4389 0.0782 0.074 Uiso 1 1 calc R . .
C32 C 0.04644(17) 0.2591(8) 0.1471(3) 0.0692(18) Uani 1 1 d . . .
H32 H 0.0275 0.1828 0.1343 0.083 Uiso 1 1 calc R . .
C33 C 0.07720(16) 0.2224(6) 0.1992(3) 0.0552(15) Uani 1 1 d . . .
H33 H 0.0799 0.1201 0.2218 0.066 Uiso 1 1 calc R . .
C34 C 0.10396(15) 0.3406(5) 0.2174(3) 0.0464(13) Uani 1 1 d . . .
H34 H 0.1246 0.3171 0.2538 0.056 Uiso 1 1 calc R . .
O5 O 0.01010(13) 0.9076(5) 0.3496(2) 0.0819(13) Uiso 1 1 d D . .
O6 O 0.03988(14) 0.6628(5) 0.4514(3) 0.0940(14) Uiso 1 1 d D . .
H5A H 0.0052(17) 0.982(5) 0.321(2) 0.113 Uiso 1 1 d D . .
H6A H 0.0297(15) 0.741(5) 0.425(3) 0.113 Uiso 1 1 d D . .
H6B H 0.0282(14) 0.576(4) 0.445(3) 0.113 Uiso 1 1 d D . .
H5B H -0.0001(15) 0.823(4) 0.344(3) 0.113 Uiso 1 1 d D . .

loop_
_atom_site_aniso_label
_atom_site_aniso_U_11
_atom_site_aniso_U_22
_atom_site_aniso_U_33
_atom_site_aniso_U_23
_atom_site_aniso_U_13
_atom_site_aniso_U_12
Co1 0.0298(4) 0.0350(4) 0.0285(3) 0.0004(3) 0.0118(3) -0.0001(3)
O1 0.0381(19) 0.0389(17) 0.0441(18) 0.0051(15) 0.0214(16) 0.0043(15)
O2 0.040(2) 0.078(2) 0.080(3) 0.033(2) 0.026(2) 0.023(2)
O3 0.043(2) 0.0401(17) 0.0285(17) -0.0028(14) 0.0063(15) 0.0081(15)
O4 0.040(2) 0.062(2) 0.0430(19) -0.0017(17) 0.0031(17) 0.0242(18)
N1 0.030(2) 0.038(2) 0.0306(19) -0.0027(17) 0.0094(17) 0.0023(17)
N2 0.037(2) 0.0349(19) 0.0292(19) -0.0050(17) 0.0140(18) -0.0031(17)
N3 0.037(2) 0.043(2) 0.0291(19) 0.0068(17) 0.0129(18) 0.0059(19)
N4 0.036(2) 0.038(2) 0.035(2) 0.0012(17) 0.0164(19) 0.0032(18)
C1 0.034(3) 0.048(3) 0.032(2) 0.003(2) 0.010(2) 0.002(2)
C2 0.031(3) 0.043(3) 0.037(3) -0.001(2) 0.020(2) 0.001(2)
C3 0.028(3) 0.060(3) 0.055(3) -0.002(3) 0.015(2) -0.003(2)
C4 0.047(4) 0.054(3) 0.079(4) -0.002(3) 0.030(3) -0.017(3)
C5 0.061(4) 0.045(3) 0.077(4) 0.010(3) 0.036(3) -0.009(3)
C6 0.045(3) 0.049(3) 0.045(3) 0.011(2) 0.016(3) 0.002(3)
C7 0.032(3) 0.041(3) 0.035(2) -0.002(2) 0.019(2) 0.003(2)
C8 0.033(3) 0.038(3) 0.028(2) 0.0048(19) 0.013(2) 0.007(2)
C9 0.038(3) 0.046(3) 0.049(3) -0.008(2) 0.021(3) 0.005(2)
C10 0.058(4) 0.054(3) 0.056(3) -0.015(3) 0.021(3) 0.013(3)
C11 0.052(4) 0.053(3) 0.060(3) -0.021(3) 0.014(3) -0.012(3)
C12 0.032(3) 0.055(3) 0.039(3) -0.010(2) 0.010(2) -0.004(2)
C13 0.028(2) 0.037(2) 0.027(2) 0.0014(19) 0.010(2) 0.003(2)
C14 0.026(3) 0.040(3) 0.032(3) 0.000(2) 0.013(2) -0.002(2)
C15 0.042(3) 0.042(3) 0.046(3) -0.008(2) 0.017(2) 0.004(2)
C16 0.053(4) 0.039(3) 0.059(3) -0.015(2) 0.002(3) 0.002(3)
C17 0.044(3) 0.043(3) 0.065(4) -0.005(3) 0.010(3) -0.011(2)
C18 0.038(3) 0.048(3) 0.048(3) -0.001(2) 0.013(3) -0.010(2)
C19 0.030(3) 0.034(2) 0.034(2) 0.004(2) 0.007(2) 0.000(2)
C20 0.031(3) 0.038(3) 0.027(2) 0.000(2) 0.010(2) -0.001(2)
C21 0.030(3) 0.057(3) 0.036(2) 0.001(2) 0.015(2) -0.002(2)
C22 0.045(3) 0.062(3) 0.037(3) -0.001(3) 0.023(2) 0.008(3)
C23 0.059(4) 0.049(3) 0.034(3) -0.009(2) 0.018(3) 0.003(3)
C24 0.046(3) 0.046(3) 0.041(3) -0.002(2) 0.019(3) -0.005(2)
C25 0.048(3) 0.051(3) 0.049(3) 0.013(3) 0.019(3) 0.007(3)
C26 0.063(4) 0.067(4) 0.043(3) 0.020(3) 0.024(3) 0.025(3)
C27 0.056(4) 0.102(5) 0.040(3) 0.017(3) 0.005(3) 0.019(4)
C28 0.051(4) 0.085(4) 0.037(3) 0.002(3) -0.004(3) -0.005(3)
C29 0.034(3) 0.056(3) 0.027(2) -0.004(2) 0.007(2) -0.004(2)
C30 0.038(3) 0.048(3) 0.033(3) -0.008(2) 0.012(2) -0.007(2)
C31 0.054(4) 0.069(4) 0.053(3) -0.006(3) 0.003(3) -0.023(3)
C32 0.070(4) 0.073(4) 0.065(4) -0.024(3) 0.021(4) -0.039(4)
C33 0.074(4) 0.036(3) 0.067(4) -0.007(3) 0.039(4) -0.014(3)
C34 0.052(3) 0.041(3) 0.050(3) 0.002(2) 0.023(3) 0.003(3)

loop_
_atom_type_symbol
_atom_type_description
_atom_type_scat_dispersion_real
_atom_type_scat_dispersion_imag
_atom_type_scat_source
C C 0.0033 0.0016 'International Tables Vol C Tables 4.2.6.8 and 6.1.1.4'
H H 0.0000 0.0000 'International Tables Vol C Tables 4.2.6.8 and 6.1.1.4'
Co Co 0.3494 0.9721 'International Tables Vol C Tables 4.2.6.8 and 6.1.1.4'
N N 0.0061 0.0033 'International Tables Vol C Tables 4.2.6.8 and 6.1.1.4'
O O 0.0106 0.0060 'International Tables Vol C Tables 4.2.6.8 and 6.1.1.4'

loop_
_geom_angle_atom_site_label_1
_geom_angle_atom_site_label_2
_geom_angle_atom_site_label_3
_geom_angle
_geom_angle_site_symmetry_1
_geom_angle_site_symmetry_3
_geom_angle_publ_flag
O3 Co1 O1 104.65(12) . . ?
O3 Co1 N1 97.02(13) . . ?
O1 Co1 N1 90.03(12) . . ?
O3 Co1 N4 91.70(13) . . ?
O1 Co1 N4 94.91(13) . . ?
N1 Co1 N4 168.58(13) . . ?
O3 Co1 N2 90.68(12) . . ?
O1 Co1 N2 160.83(12) . . ?
N1 Co1 N2 76.52(13) . . ?
N4 Co1 N2 96.08(13) . . ?
O3 Co1 N3 166.53(13) . . ?
O1 Co1 N3 81.50(12) . . ?
N1 Co1 N3 94.93(14) . . ?
N4 Co1 N3 75.69(14) . . ?
N2 Co1 N3 86.07(13) . . ?
C1 O1 Co1 131.7(3) . . ?
C14 O3 Co1 139.7(3) . . ?
C15 N1 C19 118.0(4) . . ?
C15 N1 Co1 125.2(3) . . ?
C19 N1 Co1 116.6(3) . . ?
C24 N2 C20 118.9(4) . . ?
C24 N2 Co1 125.4(3) . . ?
C20 N2 Co1 115.4(3) . . ?
C25 N3 C29 117.7(4) . . ?
C25 N3 Co1 126.7(3) . . ?
C29 N3 Co1 115.2(3) . . ?
C30 N4 C34 118.3(4) . . ?
C30 N4 Co1 116.9(3) . . ?
C34 N4 Co1 124.6(3) . . ?
O2 C1 O1 123.6(4) . . ?
O2 C1 C2 119.2(4) . . ?
O1 C1 C2 117.3(4) . . ?
C3 C2 C7 119.8(4) . . ?
C3 C2 C1 119.9(4) . . ?
C7 C2 C1 120.2(4) . . ?
C2 C3 C4 121.1(5) . . ?
C2 C3 H3 119.5 . . ?
C4 C3 H3 119.5 . . ?
C5 C4 C3 119.4(5) . . ?
C5 C4 H4A 120.3 . . ?
C3 C4 H4A 120.3 . . ?
C4 C5 C6 120.4(5) . . ?
C4 C5 H5 119.8 . . ?
C6 C5 H5 119.8 . . ?
C5 C6 C7 121.1(5) . . ?
C5 C6 H6 119.5 . . ?
C7 C6 H6 119.5 . . ?
C6 C7 C2 118.2(4) . . ?
C6 C7 C8 120.3(4) . . ?
C2 C7 C8 121.2(4) . . ?
C9 C8 C13 118.9(4) . . ?
C9 C8 C7 118.0(4) . . ?
C13 C8 C7 123.0(4) . . ?
C10 C9 C8 121.7(4) . . ?
C10 C9 H9 119.2 . . ?
C8 C9 H9 119.2 . . ?
C9 C10 C11 119.4(5) . . ?
C9 C10 H10 120.3 . . ?
C11 C10 H10 120.3 . . ?
C12 C11 C10 119.5(5) . . ?
C12 C11 H11 120.2 . . ?
C10 C11 H11 120.2 . . ?
C11 C12 C13 121.3(5) . . ?
C11 C12 H12 119.3 . . ?
C13 C12 H12 119.3 . . ?
C12 C13 C8 119.1(4) . . ?
C12 C13 C14 119.1(4) . . ?
C8 C13 C14 121.7(4) . . ?
O4 C14 O3 124.4(4) . . ?
O4 C14 C13 118.4(4) . . ?
O3 C14 C13 117.2(4) . . ?
N1 C15 C16 122.7(5) . . ?
N1 C15 H15 118.6 . . ?
C16 C15 H15 118.6 . . ?
C17 C16 C15 118.5(5) . . ?
C17 C16 H16 120.7 . . ?
C15 C16 H16 120.7 . . ?
C16 C17 C18 119.9(5) . . ?
C16 C17 H17 120.1 . . ?
C18 C17 H17 120.1 . . ?
C17 C18 C19 119.2(5) . . ?
C17 C18 H18 120.4 . . ?
C19 C18 H18 120.4 . . ?
N1 C19 C18 121.7(4) . . ?
N1 C19 C20 114.8(4) . . ?
C18 C19 C20 123.5(4) . . ?
N2 C20 C21 120.5(4) . . ?
N2 C20 C19 115.9(4) . . ?
C21 C20 C19 123.6(4) . . ?
C22 C21 C20 119.3(4) . . ?
C22 C21 H21 120.4 . . ?
C20 C21 H21 120.4 . . ?
C23 C22 C21 119.9(4) . . ?
C23 C22 H22 120.0 . . ?
C21 C22 H22 120.0 . . ?
C22 C23 C24 117.8(4) . . ?
C22 C23 H23 121.1 . . ?
C24 C23 H23 121.1 . . ?
N2 C24 C23 123.5(4) . . ?
N2 C24 H24 118.2 . . ?
C23 C24 H24 118.2 . . ?
N3 C25 C26 124.1(5) . . ?
N3 C25 H25 118.0 . . ?
C26 C25 H25 118.0 . . ?
C27 C26 C25 118.0(5) . . ?
C27 C26 H26 121.0 . . ?
C25 C26 H26 121.0 . . ?
C26 C27 C28 119.5(5) . . ?
C26 C27 H27 120.2 . . ?
C28 C27 H27 120.2 . . ?
C27 C28 C29 119.8(5) . . ?
C27 C28 H28 120.1 . . ?
C29 C28 H28 120.1 . . ?
N3 C29 C28 120.9(5) . . ?
N3 C29 C30 115.2(4) . . ?
C28 C29 C30 123.9(5) . . ?
N4 C30 C31 121.5(5) . . ?
N4 C30 C29 116.1(4) . . ?
C31 C30 C29 122.4(5) . . ?
C30 C31 C32 119.2(5) . . ?
C30 C31 H31 120.4 . . ?
C32 C31 H31 120.4 . . ?
C33 C32 C31 119.3(5) . . ?
C33 C32 H32 120.3 . . ?
C31 C32 H32 120.3 . . ?
C32 C33 C34 118.2(5) . . ?
C32 C33 H33 120.9 . . ?
C34 C33 H33 120.9 . . ?
N4 C34 C33 123.4(5) . . ?
N4 C34 H34 118.3 . . ?
C33 C34 H34 118.3 . . ?
H5A O5 H5B 123(4) . . ?
H6A O6 H6B 114(3) . . ?

loop_
_geom_bond_atom_site_label_1
_geom_bond_atom_site_label_2
_geom_bond_distance
_geom_bond_site_symmetry_2
_geom_bond_publ_flag
Co1 O3 2.053(3) . ?
Co1 O1 2.067(3) . ?
Co1 N1 2.117(4) . ?
Co1 N4 2.120(4) . ?
Co1 N2 2.145(3) . ?
Co1 N3 2.184(4) . ?
O1 C1 1.276(5) . ?
O2 C1 1.242(5) . ?
O3 C14 1.260(5) . ?
O4 C14 1.238(5) . ?
N1 C15 1.336(5) . ?
N1 C19 1.361(5) . ?
N2 C24 1.331(5) . ?
N2 C20 1.350(5) . ?
N3 C25 1.340(5) . ?
N3 C29 1.340(5) . ?
N4 C30 1.335(6) . ?
N4 C34 1.347(5) . ?
C1 C2 1.496(6) . ?
C2 C3 1.385(6) . ?
C2 C7 1.402(6) . ?
C3 C4 1.387(7) . ?
C3 H3 0.9300 . ?
C4 C5 1.368(7) . ?
C4 H4A 0.9300 . ?
C5 C6 1.384(7) . ?
C5 H5 0.9300 . ?
C6 C7 1.398(6) . ?
C6 H6 0.9300 . ?
C7 C8 1.490(6) . ?
C8 C9 1.388(6) . ?
C8 C13 1.403(6) . ?
C9 C10 1.368(7) . ?
C9 H9 0.9300 . ?
C10 C11 1.397(7) . ?
C10 H10 0.9300 . ?
C11 C12 1.375(6) . ?
C11 H11 0.9300 . ?
C12 C13 1.386(6) . ?
C12 H12 0.9300 . ?
C13 C14 1.506(6) . ?
C15 C16 1.384(6) . ?
C15 H15 0.9300 . ?
C16 C17 1.366(7) . ?
C16 H16 0.9300 . ?
C17 C18 1.373(6) . ?
C17 H17 0.9300 . ?
C18 C19 1.375(6) . ?
C18 H18 0.9300 . ?
C19 C20 1.478(6) . ?
C20 C21 1.394(6) . ?
C21 C22 1.377(6) . ?
C21 H21 0.9300 . ?
C22 C23 1.370(6) . ?
C22 H22 0.9300 . ?
C23 C24 1.377(6) . ?
C23 H23 0.9300 . ?
C24 H24 0.9300 . ?
C25 C26 1.363(7) . ?
C25 H25 0.9300 . ?
C26 C27 1.356(8) . ?
C26 H26 0.9300 . ?
C27 C28 1.371(8) . ?
C27 H27 0.9300 . ?
C28 C29 1.383(7) . ?
C28 H28 0.9300 . ?
C29 C30 1.484(6) . ?
C30 C31 1.384(6) . ?
C31 C32 1.390(8) . ?
C31 H31 0.9300 . ?
C32 C33 1.367(8) . ?
C32 H32 0.9300 . ?
C33 C34 1.372(7) . ?
C33 H33 0.9300 . ?
C34 H34 0.9300 . ?
O5 H5A 0.812(19) . ?
O5 H5B 0.780(19) . ?
O6 H6A 0.844(19) . ?
O6 H6B 0.819(19) . ?
